data_1577262
loop_
_publ_author_name
'Lennox, Cameron B.'
'Taylor, Christopher'
'Huski\'c, Igor'
'Vainauskas, Jogirdas'
'Nickels, Christopher'
'Stein, Robin S.'
'Borchers, Tristan H.'
'Lutton Gething, A.R. Bonnie J.'
'Marrett, Joseph M.'
'Day, Graeme Matthew'
'Fri\<s\<ci\'c, Tomislav'

_publ_section_title
;
 The elusive endo-product of the archetypal Diels-Alder reaction of furan
 and maleic anhydride -- observed in the solid state at last
;
_journal_name_full 'Chemical Science'
_journal_paper_doi 10.1039/D5SC06724C
_journal_year 2026
_chemical_formula_moiety 'C8 H6 O4'
_chemical_formula_sum 'C8 H6 O4'
_chemical_formula_weight 166.13
_chemical_melting_point 348
_chemical_name_systematic 'endo-7-oxabicyclo(2.2.1)-5-heptene-2,3-dicarboxylic anhydride'
_chemical_properties_physical moisture-sensitive
_space_group_crystal_system monoclinic
_space_group_IT_number 14
_space_group_name_Hall '-P 2ybc'
_space_group_name_H-M_alt 'P 1 21/c 1'
_atom_sites_solution_hydrogens geom
_audit_creation_method SHELXL-2018/3
_audit_update_record
;
2025-02-18 deposited with the CCDC.	2026-05-12 downloaded from the CCDC.
;
_cell_angle_alpha 90
_cell_angle_beta 103.9030(10)
_cell_angle_gamma 90
_cell_formula_units_Z 4
_cell_length_a 11.2298(4)
_cell_length_b 5.6750(2)
_cell_length_c 11.3656(4)
_cell_measurement_reflns_used 6183
_cell_measurement_temperature 200(2)
_cell_measurement_theta_max 144.272
_cell_measurement_theta_min 22.462
_cell_volume 703.10(4)
_computing_cell_refinement 'SAINT V8.35A, Bruker-AXS'
_computing_data_collection 'APEX 2, Bruker-AXS'
_computing_data_reduction 'SAINT V8.35A, Bruker-AXS'
_computing_structure_refinement 'SHELXL-2018/3 (Sheldrick, 2018)'
_computing_structure_solution 'SHELXT 2014/5 (Sheldrick, 2014)'
_diffrn_ambient_pressure 1013
_diffrn_ambient_temperature 200
_diffrn_measured_fraction_theta_full 0.945
_diffrn_measured_fraction_theta_max 0.947
_diffrn_measurement_device_type 'Bruker PHOTON 100 CMOS'
_diffrn_measurement_method 'omega scans'
_diffrn_radiation_probe x-ray
_diffrn_radiation_type CuK\a
_diffrn_radiation_wavelength 1.54178
_diffrn_reflns_av_R_equivalents 0.0362
_diffrn_reflns_av_unetI/netI 0.0331
_diffrn_reflns_Laue_measured_fraction_full 0.945
_diffrn_reflns_Laue_measured_fraction_max 0.947
_diffrn_reflns_limit_h_max 13
_diffrn_reflns_limit_h_min -13
_diffrn_reflns_limit_k_max 7
_diffrn_reflns_limit_k_min -6
_diffrn_reflns_limit_l_max 12
_diffrn_reflns_limit_l_min -14
_diffrn_reflns_number 5571
_diffrn_reflns_point_group_measured_fraction_full 0.945
_diffrn_reflns_point_group_measured_fraction_max 0.947
_diffrn_reflns_theta_full 67.679
_diffrn_reflns_theta_max 72.243
_diffrn_reflns_theta_min 11.238
_diffrn_source 'sealed x-ray tube'
_diffrn_source_type 'Bruker D8 Venture'
_exptl_absorpt_coefficient_mu 1.103
_exptl_absorpt_correction_T_max 0.7536
_exptl_absorpt_correction_T_min 0.5781
_exptl_absorpt_correction_type multi-scan
_exptl_absorpt_process_details 'SADABS-2012/1, G. Sheldrick'
_exptl_crystal_colour colourless
_exptl_crystal_density_diffrn 1.569
_exptl_crystal_description block
_exptl_crystal_F_000 344
_exptl_crystal_recrystallization_method neat
_exptl_crystal_size_max 0.447
_exptl_crystal_size_mid 0.254
_exptl_crystal_size_min 0.182
_refine_diff_density_max 0.232
_refine_diff_density_min -0.154
_refine_diff_density_rms 0.033
_refine_ls_extinction_method none
_refine_ls_goodness_of_fit_ref 1.054
_refine_ls_hydrogen_treatment constr
_refine_ls_matrix_type full
_refine_ls_number_parameters 109
_refine_ls_number_reflns 1304
_refine_ls_number_restraints 0
_refine_ls_restrained_S_all 1.054
_refine_ls_R_factor_all 0.0413
_refine_ls_R_factor_gt 0.0384
_refine_ls_shift/su_max 0.000
_refine_ls_shift/su_mean 0.000
_refine_ls_structure_factor_coef Fsqd
_refine_ls_weighting_details 'w=1/[\s^2^(Fo^2^)+(0.0274P)^2^+0.3026P] where P=(Fo^2^+2Fc^2^)/3'
_refine_ls_weighting_scheme calc
_refine_ls_wR_factor_gt 0.0892
_refine_ls_wR_factor_ref 0.0914
_reflns_Friedel_coverage 0.000
_reflns_number_gt 1204
_reflns_number_total 1304
_reflns_threshold_expression 'I > 2\s(I)'
_cod_data_source_file d5sc06724c7.cif
_cod_data_source_block (endo-1)-200K
_cod_original_sg_symbol_H-M 'P 21/c'
_cod_database_code 1577262
_shelx_shelxl_version_number 2018/3
_shelx_space_group_comment
;
The symmetry employed for this shelxl refinement is uniquely defined
by the following loop, which should always be used as a source of
symmetry information in preference to the above space-group names.
They are only intended as comments.
;
_shelx_estimated_absorpt_t_min 0.638
_shelx_estimated_absorpt_t_max 0.824

loop_
_space_group_symop_operation_xyz
'x, y, z'
'-x, y+1/2, -z+1/2'
'-x, -y, -z'
'x, -y-1/2, z-1/2'

loop_
_atom_site_label
_atom_site_type_symbol
_atom_site_fract_x
_atom_site_fract_y
_atom_site_fract_z
_atom_site_U_iso_or_equiv
_atom_site_adp_type
_atom_site_occupancy
_atom_site_site_symmetry_order
_atom_site_calc_flag
_atom_site_refinement_flags_posn
_atom_site_refinement_flags_adp
_atom_site_refinement_flags_occupancy
_atom_site_disorder_assembly
_atom_site_disorder_group
O1 O 0.70569(8) 0.56694(17) 0.40056(8) 0.0326(3) Uani 1 1 d . . . . .
C1 C 0.64307(12) 0.3620(3) 0.35635(12) 0.0313(3) Uani 1 1 d . . . . .
O2 O 0.53782(10) 0.3400(2) 0.35642(11) 0.0481(3) Uani 1 1 d . . . . .
C2 C 0.82813(12) 0.5511(2) 0.39717(11) 0.0281(3) Uani 1 1 d . . . . .
O3 O 0.89560(9) 0.71316(18) 0.42971(9) 0.0377(3) Uani 1 1 d . . . . .
C3 C 0.72772(12) 0.1956(2) 0.31389(12) 0.0292(3) Uani 1 1 d . . . . .
H3 H 0.730953 0.041541 0.353491 0.035 Uiso 1 1 calc R U . . .
C4 C 0.85203(11) 0.3185(2) 0.34508(11) 0.0275(3) Uani 1 1 d . . . . .
H4 H 0.914239 0.226368 0.401809 0.033 Uiso 1 1 calc R U . . .
O4 O 0.82777(9) 0.12148(17) 0.16354(9) 0.0358(3) Uani 1 1 d . . . . .
C6 C 0.88064(12) 0.3385(2) 0.21626(13) 0.0310(3) Uani 1 1 d . . . . .
H6 H 0.967207 0.361801 0.216677 0.037 Uiso 1 1 calc R U . . .
C5 C 0.70453(12) 0.1714(3) 0.17245(13) 0.0343(4) Uani 1 1 d . . . . .
H5 H 0.642608 0.054849 0.134912 0.041 Uiso 1 1 calc R U . . .
C8 C 0.79370(14) 0.5189(3) 0.14643(12) 0.0357(4) Uani 1 1 d . . . . .
H8 H 0.812544 0.670718 0.125993 0.043 Uiso 1 1 calc R U . . .
C7 C 0.68499(14) 0.4165(3) 0.12019(12) 0.0390(4) Uani 1 1 d . . . . .
H7 H 0.611214 0.482267 0.077983 0.047 Uiso 1 1 calc R U . . .

loop_
_atom_site_aniso_label
_atom_site_aniso_U_11
_atom_site_aniso_U_22
_atom_site_aniso_U_33
_atom_site_aniso_U_23
_atom_site_aniso_U_13
_atom_site_aniso_U_12
O1 0.0354(5) 0.0326(6) 0.0321(5) -0.0030(4) 0.0128(4) 0.0071(4)
C1 0.0336(7) 0.0335(7) 0.0295(6) 0.0053(5) 0.0129(5) 0.0027(5)
O2 0.0337(6) 0.0575(8) 0.0595(7) 0.0005(6) 0.0236(5) 0.0015(5)
C2 0.0331(7) 0.0293(7) 0.0215(6) 0.0010(5) 0.0060(5) 0.0046(5)
O3 0.0436(6) 0.0340(6) 0.0348(5) -0.0078(4) 0.0083(4) -0.0045(4)
C3 0.0325(7) 0.0226(7) 0.0355(7) 0.0033(5) 0.0140(5) 0.0006(5)
C4 0.0265(6) 0.0254(7) 0.0299(6) 0.0008(5) 0.0055(5) 0.0054(5)
O4 0.0362(5) 0.0287(5) 0.0479(6) -0.0149(4) 0.0207(4) -0.0046(4)
C6 0.0298(6) 0.0275(7) 0.0401(7) -0.0098(5) 0.0170(5) -0.0056(5)
C5 0.0299(7) 0.0367(8) 0.0383(7) -0.0126(6) 0.0123(5) -0.0072(5)
C8 0.0549(9) 0.0296(7) 0.0271(6) 0.0012(5) 0.0187(6) -0.0009(6)
C7 0.0433(8) 0.0498(9) 0.0227(6) -0.0012(6) 0.0054(5) 0.0081(7)

loop_
_atom_type_symbol
_atom_type_description
_atom_type_scat_dispersion_real
_atom_type_scat_dispersion_imag
_atom_type_scat_source
C C 0.0181 0.0091 'International Tables Vol C Tables 4.2.6.8 and 6.1.1.4'
H H 0.0000 0.0000 'International Tables Vol C Tables 4.2.6.8 and 6.1.1.4'
O O 0.0492 0.0322 'International Tables Vol C Tables 4.2.6.8 and 6.1.1.4'

loop_
_geom_angle_atom_site_label_1
_geom_angle_atom_site_label_2
_geom_angle_atom_site_label_3
_geom_angle
_geom_angle_site_symmetry_1
_geom_angle_site_symmetry_3
_geom_angle_publ_flag
C2 O1 C1 110.77(10) . . ?
O2 C1 O1 120.32(13) . . ?
O2 C1 C3 129.88(14) . . ?
O1 C1 C3 109.80(11) . . ?
O3 C2 O1 120.10(12) . . ?
O3 C2 C4 129.92(12) . . ?
O1 C2 C4 109.94(11) . . ?
C1 C3 C4 104.65(11) . . ?
C1 C3 C5 114.97(11) . . ?
C4 C3 C5 101.26(10) . . ?
C1 C3 H3 111.7 . . ?
C4 C3 H3 111.7 . . ?
C5 C3 H3 111.7 . . ?
C2 C4 C3 104.72(10) . . ?
C2 C4 C6 113.55(11) . . ?
C3 C4 C6 101.34(10) . . ?
C2 C4 H4 112.2 . . ?
C3 C4 H4 112.2 . . ?
C6 C4 H4 112.2 . . ?
C6 O4 C5 96.32(9) . . ?
O4 C6 C8 102.30(11) . . ?
O4 C6 C4 99.77(10) . . ?
C8 C6 C4 106.75(10) . . ?
O4 C6 H6 115.4 . . ?
C8 C6 H6 115.4 . . ?
C4 C6 H6 115.4 . . ?
O4 C5 C7 101.84(11) . . ?
O4 C5 C3 99.40(10) . . ?
C7 C5 C3 107.15(11) . . ?
O4 C5 H5 115.5 . . ?
C7 C5 H5 115.5 . . ?
C3 C5 H5 115.5 . . ?
C7 C8 C6 105.53(13) . . ?
C7 C8 H8 127.2 . . ?
C6 C8 H8 127.2 . . ?
C8 C7 C5 106.14(12) . . ?
C8 C7 H7 126.9 . . ?
C5 C7 H7 126.9 . . ?

loop_
_geom_bond_atom_site_label_1
_geom_bond_atom_site_label_2
_geom_bond_distance
_geom_bond_site_symmetry_2
_geom_bond_publ_flag
O1 C2 1.3876(16) . ?
O1 C1 1.3890(17) . ?
C1 O2 1.1887(17) . ?
C1 C3 1.4997(19) . ?
C2 O3 1.1925(17) . ?
C2 C4 1.4973(18) . ?
C3 C4 1.5241(18) . ?
C3 C5 1.5715(19) . ?
C3 H3 0.9800 . ?
C4 C6 1.5767(18) . ?
C4 H4 0.9800 . ?
O4 C6 1.4343(16) . ?
O4 C5 1.4398(17) . ?
C6 C8 1.503(2) . ?
C6 H6 0.9800 . ?
C5 C7 1.508(2) . ?
C5 H5 0.9800 . ?
C8 C7 1.320(2) . ?
C8 H8 0.9300 . ?
C7 H7 0.9300 . ?
